data_2208323
loop_
_publ_author_name
'Shang Shan'
'Zheng Fan'
'Duan-Jun Xu'

_publ_section_title
;
 3-Chloroacetophenone 2,4,6-trinitrophenylhydrazone
;
_journal_coeditor_code GH6033
_journal_issue 3
_journal_name_full 'Acta Crystallographica Section E'
_journal_page_first o1123
_journal_page_last o1125
_journal_paper_doi 10.1107/S1600536806005952
_journal_volume 62
_journal_year 2006
_chemical_formula_moiety 'C14 H10 Cl N5 O6'
_chemical_formula_sum 'C14 H10 Cl N5 O6'
_chemical_formula_weight 379.72
_chemical_name_common '3-Chloroacetophenone 2,4,6-trinitrophenylhydrazone'
_chemical_name_systematic
;
 [(1E)-1-aza-2-(3-chlorophenyl)prop-1-enyl](2,4,6-trinitrophenyl)amine
;
_space_group_IT_number 14
_symmetry_cell_setting monoclinic
_symmetry_space_group_name_Hall '-P 2ybc'
_symmetry_space_group_name_H-M 'P 1 21/c 1'
_atom_sites_solution_hydrogens geom
_atom_sites_solution_primary direct
_atom_sites_solution_secondary difmap
_audit_creation_method SHELXL-97
_cell_angle_alpha 90.00
_cell_angle_beta 104.328(2)
_cell_angle_gamma 90.00
_cell_formula_units_Z 8
_cell_length_a 13.1335(5)
_cell_length_b 24.5909(8)
_cell_length_c 10.0806(3)
_cell_measurement_reflns_used 12806
_cell_measurement_temperature 295(2)
_cell_measurement_theta_max 24.5
_cell_measurement_theta_min 2.3
_cell_volume 3154.41(19)
_computing_cell_refinement PROCESS-AUTO
_computing_data_collection 'PROCESS-AUTO (Rigaku, 1998)'
_computing_data_reduction 'CrystalStructure (Rigaku/MSC and Rigaku, 2002)'
_computing_molecular_graphics 'Ortep-3 for Windows (Farrugia, 1997)'
_computing_publication_material 'WinGX (Farrugia, 1999)'
_computing_structure_refinement 'SHELXL-97 (Sheldrick, 1997)'
_computing_structure_solution 'SIR-92 (Altomare <i>et al.</i>,  1993)'
_diffrn_ambient_temperature 295(2)
_diffrn_detector_area_resol_mean 10.00
_diffrn_measured_fraction_theta_full 0.99
_diffrn_measured_fraction_theta_max 0.99
_diffrn_measurement_device_type 'Rigaku R-AXIS RAPID'
_diffrn_measurement_method \w
_diffrn_radiation_monochromator graphite
_diffrn_radiation_source 'fine-focus sealed tube'
_diffrn_radiation_type MoK\a
_diffrn_radiation_wavelength 0.71069
_diffrn_reflns_av_R_equivalents 0.0458
_diffrn_reflns_av_sigmaI/netI 0.0337
_diffrn_reflns_limit_h_max 16
_diffrn_reflns_limit_h_min -16
_diffrn_reflns_limit_k_max 30
_diffrn_reflns_limit_k_min -30
_diffrn_reflns_limit_l_max 12
_diffrn_reflns_limit_l_min -11
_diffrn_reflns_number 25647
_diffrn_reflns_theta_full 25.9
_diffrn_reflns_theta_max 25.91
_diffrn_reflns_theta_min 1.60
_diffrn_standards_number 0
_exptl_absorpt_coefficient_mu 0.289
_exptl_absorpt_correction_type none
_exptl_crystal_colour yellow
_exptl_crystal_density_diffrn 1.599
_exptl_crystal_density_method 'not measured'
_exptl_crystal_description prism
_exptl_crystal_F_000 1552
_exptl_crystal_size_max 0.38
_exptl_crystal_size_mid 0.36
_exptl_crystal_size_min 0.28
_refine_diff_density_max 0.27
_refine_diff_density_min -0.25
_refine_ls_extinction_method none
_refine_ls_goodness_of_fit_ref 1.039
_refine_ls_hydrogen_treatment constr
_refine_ls_matrix_type full
_refine_ls_number_parameters 471
_refine_ls_number_reflns 6085
_refine_ls_number_restraints 0
_refine_ls_restrained_S_all 1.039
_refine_ls_R_factor_all 0.085
_refine_ls_R_factor_gt 0.048
_refine_ls_shift/su_max 0.001
_refine_ls_shift/su_mean <0.001
_refine_ls_structure_factor_coef Fsqd
_refine_ls_weighting_details 'calc w=1/[\s^2^(Fo^2^)+(0.0873P)^2^] where P=(Fo^2^+2Fc^2^)/3'
_refine_ls_weighting_scheme calc
_refine_ls_wR_factor_gt 0.126
_refine_ls_wR_factor_ref 0.147
_reflns_number_gt 4052
_reflns_number_total 6085
_reflns_threshold_expression I>2\s(I)
_cod_data_source_file gh6033.cif
_cod_data_source_block I
_cod_original_cell_volume 3154.41(18)
_cod_original_sg_symbol_H-M 'P 21/c'
_cod_database_code 2208323
_cod_database_fobs_code 2208323

loop_
_symmetry_equiv_pos_as_xyz
'x, y, z'
'-x, y+1/2, -z+1/2'
'-x, -y, -z'
'x, -y-1/2, z-1/2'

loop_
_atom_site_type_symbol
_atom_site_label
_atom_site_fract_x
_atom_site_fract_y
_atom_site_fract_z
_atom_site_U_iso_or_equiv
_atom_site_adp_type
_atom_site_calc_flag
_atom_site_refinement_flags
_atom_site_occupancy
C C1 0.46513(19) 0.70954(9) 0.2948(2) 0.0353(5) Uani d . 1
C C2 0.39933(19) 0.67921(9) 0.3589(2) 0.0355(5) Uani d . 1
C C3 0.4036(2) 0.62405(9) 0.3721(2) 0.0394(6) Uani d . 1
H H3 0.3601 0.6059 0.4175 0.047 Uiso calc R 1
C C4 0.4740(2) 0.59569(9) 0.3165(2) 0.0392(6) Uani d . 1
C C5 0.5356(2) 0.62142(9) 0.2456(2) 0.0396(6) Uani d . 1
H H5 0.5807 0.6015 0.2061 0.048 Uiso calc R 1
C C6 0.53051(19) 0.67765(9) 0.2327(2) 0.0373(5) Uani d . 1
C C7 0.4873(2) 0.87273(10) 0.2695(3) 0.0496(7) Uani d . 1
H H7A 0.5599 0.8660 0.3127 0.074 Uiso calc R 1
H H7B 0.4747 0.9112 0.2637 0.074 Uiso calc R 1
H H7C 0.4704 0.8574 0.1791 0.074 Uiso calc R 1
C C8 0.4198(2) 0.84704(9) 0.3521(2) 0.0395(6) Uani d . 1
C C9 0.3575(2) 0.88030(9) 0.4268(2) 0.0399(6) Uani d . 1
C C10 0.3708(2) 0.93665(9) 0.4367(2) 0.0434(6) Uani d . 1
H H10 0.4198 0.9536 0.3980 0.052 Uiso calc R 1
C C11 0.3110(2) 0.96696(9) 0.5041(3) 0.0474(7) Uani d . 1
C C12 0.2378(2) 0.94389(11) 0.5625(3) 0.0537(7) Uani d . 1
H H12 0.1980 0.9652 0.6070 0.064 Uiso calc R 1
C C13 0.2245(2) 0.88814(11) 0.5537(3) 0.0552(7) Uani d . 1
H H13 0.1759 0.8717 0.5940 0.066 Uiso calc R 1
C C14 0.2827(2) 0.85642(10) 0.4856(3) 0.0482(6) Uani d . 1
H H14 0.2718 0.8190 0.4790 0.058 Uiso calc R 1
C C15 0.9491(2) 0.40328(10) 0.2994(2) 0.0399(6) Uani d . 1
C C16 0.89910(19) 0.37352(9) 0.3866(2) 0.0383(6) Uani d . 1
C C17 0.9101(2) 0.31873(10) 0.4057(2) 0.0420(6) Uani d . 1
H H17 0.8780 0.3010 0.4660 0.050 Uiso calc R 1
C C18 0.9692(2) 0.29004(9) 0.3345(2) 0.0416(6) Uani d . 1
C C19 1.0194(2) 0.31541(10) 0.2479(2) 0.0429(6) Uani d . 1
H H19 1.0592 0.2955 0.2005 0.051 Uiso calc R 1
C C20 1.0100(2) 0.37112(10) 0.2321(2) 0.0422(6) Uani d . 1
C C21 0.9244(3) 0.56395(11) 0.2102(3) 0.0636(9) Uani d . 1
H H21A 0.9995 0.5673 0.2379 0.095 Uiso calc R 1
H H21B 0.8937 0.5992 0.1867 0.095 Uiso calc R 1
H H21C 0.9051 0.5404 0.1321 0.095 Uiso calc R 1
C C22 0.8850(2) 0.54056(10) 0.3256(2) 0.0423(6) Uani d . 1
C C23 0.8323(2) 0.57595(10) 0.4071(2) 0.0428(6) Uani d . 1
C C24 0.8312(2) 0.63211(10) 0.3898(3) 0.0467(6) Uani d . 1
H H24 0.8642 0.6476 0.3272 0.056 Uiso calc R 1
C C25 0.7815(2) 0.66478(10) 0.4652(3) 0.0502(7) Uani d . 1
C C26 0.7324(2) 0.64364(11) 0.5588(3) 0.0557(7) Uani d . 1
H H26 0.6999 0.6664 0.6097 0.067 Uiso calc R 1
C C27 0.7320(2) 0.58791(12) 0.5760(3) 0.0592(8) Uani d . 1
H H27 0.6983 0.5729 0.6384 0.071 Uiso calc R 1
C C28 0.7811(2) 0.55419(11) 0.5016(3) 0.0525(7) Uani d . 1
H H28 0.7803 0.5167 0.5143 0.063 Uiso calc R 1
N N1 0.31223(17) 0.70550(8) 0.4046(2) 0.0428(5) Uani d . 1
N N2 0.4779(2) 0.53659(8) 0.3279(2) 0.0504(6) Uani d . 1
N N3 0.59322(19) 0.70138(9) 0.1476(2) 0.0486(6) Uani d . 1
N N4 0.46868(18) 0.76441(7) 0.2944(2) 0.0433(5) Uani d . 1
H H4 0.5074 0.7806 0.2491 0.052 Uiso calc R 1
N N5 0.41164(17) 0.79493(7) 0.3649(2) 0.0412(5) Uani d . 1
N N6 0.82527(19) 0.39936(8) 0.4561(2) 0.0453(5) Uani d . 1
N N7 0.97812(19) 0.23115(9) 0.3502(2) 0.0521(6) Uani d . 1
N N8 1.0704(2) 0.39513(10) 0.1430(2) 0.0528(6) Uani d . 1
N N9 0.94109(18) 0.45768(8) 0.2830(2) 0.0469(5) Uani d . 1
H H9 0.9675 0.4726 0.2220 0.056 Uiso calc R 1
N N10 0.89281(17) 0.48998(8) 0.3593(2) 0.0449(5) Uani d . 1
O O1 0.24003(17) 0.72294(8) 0.3165(2) 0.0674(6) Uani d . 1
O O2 0.31653(18) 0.70560(8) 0.5262(2) 0.0620(6) Uani d . 1
O O3 0.4128(2) 0.51429(8) 0.3766(2) 0.0742(7) Uani d . 1
O O4 0.54519(19) 0.51264(7) 0.2864(2) 0.0695(6) Uani d . 1
O O5 0.58906(18) 0.75129(7) 0.1285(2) 0.0638(6) Uani d . 1
O O6 0.64629(19) 0.67178(8) 0.0953(2) 0.0706(6) Uani d . 1
O O7 0.74061(16) 0.41350(8) 0.3879(2) 0.0622(5) Uani d . 1
O O8 0.8504(2) 0.40160(10) 0.5792(2) 0.0812(7) Uani d . 1
O O9 0.94384(18) 0.21048(7) 0.4408(2) 0.0630(6) Uani d . 1
O O10 1.0173(2) 0.20580(8) 0.2720(3) 0.0781(7) Uani d . 1
O O11 1.0568(2) 0.44366(9) 0.1117(2) 0.0757(7) Uani d . 1
O O12 1.13202(19) 0.36699(9) 0.1031(2) 0.0704(6) Uani d . 1
Cl Cl1 0.32896(7) 1.03714(3) 0.51245(9) 0.0702(3) Uani d . 1
Cl Cl2 0.78205(7) 0.73499(3) 0.44101(9) 0.0684(3) Uani d . 1

loop_
_atom_site_aniso_label
_atom_site_aniso_U_11
_atom_site_aniso_U_22
_atom_site_aniso_U_33
_atom_site_aniso_U_12
_atom_site_aniso_U_13
_atom_site_aniso_U_23
C1 0.0398(14) 0.0285(11) 0.0368(12) -0.0002(10) 0.0083(10) -0.0001(9)
C2 0.0370(14) 0.0306(11) 0.0389(12) -0.0026(10) 0.0095(10) -0.0047(10)
C3 0.0448(15) 0.0331(12) 0.0430(13) -0.0060(11) 0.0160(11) 0.0006(10)
C4 0.0461(16) 0.0276(11) 0.0444(13) -0.0033(10) 0.0119(11) -0.0020(10)
C5 0.0451(15) 0.0332(12) 0.0428(12) 0.0009(10) 0.0150(11) -0.0053(10)
C6 0.0407(14) 0.0341(12) 0.0390(12) -0.0050(10) 0.0137(10) 0.0014(10)
C7 0.0608(19) 0.0310(12) 0.0613(16) -0.0057(12) 0.0234(14) -0.0018(12)
C8 0.0440(15) 0.0295(12) 0.0435(13) -0.0020(10) 0.0079(11) -0.0001(10)
C9 0.0458(15) 0.0310(12) 0.0413(12) -0.0005(10) 0.0078(11) 0.0004(10)
C10 0.0473(16) 0.0326(12) 0.0499(14) -0.0030(11) 0.0113(12) 0.0001(11)
C11 0.0527(17) 0.0292(12) 0.0560(15) 0.0010(11) 0.0055(13) -0.0043(11)
C12 0.0537(18) 0.0458(15) 0.0624(16) 0.0036(13) 0.0162(14) -0.0070(13)
C13 0.0561(19) 0.0478(15) 0.0662(17) -0.0047(13) 0.0236(15) -0.0003(14)
C14 0.0581(18) 0.0331(12) 0.0547(15) -0.0026(12) 0.0166(13) -0.0008(11)
C15 0.0418(15) 0.0411(13) 0.0378(12) -0.0029(11) 0.0120(11) 0.0038(11)
C16 0.0362(14) 0.0404(13) 0.0404(12) -0.0031(10) 0.0138(11) -0.0024(11)
C17 0.0390(15) 0.0419(13) 0.0475(13) -0.0064(11) 0.0151(11) 0.0028(11)
C18 0.0418(15) 0.0353(12) 0.0484(14) -0.0024(11) 0.0126(12) -0.0012(11)
C19 0.0431(15) 0.0447(14) 0.0441(13) -0.0003(11) 0.0168(11) -0.0046(11)
C20 0.0455(16) 0.0434(14) 0.0421(12) -0.0029(11) 0.0191(11) 0.0027(11)
C21 0.094(3) 0.0457(15) 0.0605(17) -0.0055(16) 0.0372(17) 0.0028(14)
C22 0.0410(15) 0.0383(13) 0.0467(13) -0.0055(11) 0.0089(11) -0.0008(11)
C23 0.0431(15) 0.0373(13) 0.0480(13) -0.0064(11) 0.0114(12) -0.0021(11)
C24 0.0425(16) 0.0389(13) 0.0601(15) -0.0056(11) 0.0154(12) 0.0020(12)
C25 0.0421(16) 0.0356(13) 0.0707(17) -0.0017(11) 0.0100(14) -0.0028(13)
C26 0.0480(18) 0.0502(15) 0.0727(18) -0.0018(13) 0.0221(15) -0.0112(14)
C27 0.063(2) 0.0490(16) 0.0741(19) -0.0130(14) 0.0335(16) -0.0074(14)
C28 0.0633(19) 0.0372(13) 0.0620(16) -0.0081(13) 0.0248(14) -0.0014(13)
N1 0.0392(13) 0.0316(10) 0.0601(14) -0.0048(9) 0.0168(11) -0.0044(10)
N2 0.0665(17) 0.0300(11) 0.0579(13) -0.0030(11) 0.0211(12) -0.0006(10)
N3 0.0547(15) 0.0404(12) 0.0563(13) -0.0047(10) 0.0242(11) 0.0003(10)
N4 0.0550(14) 0.0271(10) 0.0534(12) -0.0031(9) 0.0242(11) 0.0012(9)
N5 0.0503(14) 0.0284(10) 0.0476(11) 0.0001(9) 0.0172(10) 0.0000(9)
N6 0.0501(15) 0.0392(12) 0.0512(13) -0.0042(10) 0.0210(11) -0.0003(10)
N7 0.0529(15) 0.0400(12) 0.0639(15) -0.0025(11) 0.0155(12) 0.0020(11)
N8 0.0622(16) 0.0542(14) 0.0511(13) -0.0026(12) 0.0316(12) 0.0020(11)
N9 0.0585(15) 0.0378(11) 0.0520(12) 0.0019(10) 0.0278(11) 0.0063(10)
N10 0.0498(14) 0.0354(11) 0.0536(12) -0.0008(10) 0.0204(11) 0.0003(10)
O1 0.0432(12) 0.0638(13) 0.0872(15) 0.0079(10) 0.0008(11) -0.0099(11)
O2 0.0766(15) 0.0589(12) 0.0635(12) 0.0047(10) 0.0420(11) 0.0007(10)
O3 0.0914(18) 0.0372(10) 0.1057(17) -0.0090(11) 0.0466(14) 0.0115(11)
O4 0.0905(17) 0.0352(10) 0.0938(15) 0.0099(10) 0.0435(13) -0.0077(10)
O5 0.0828(16) 0.0407(10) 0.0825(14) -0.0080(10) 0.0481(12) 0.0054(10)
O6 0.0830(17) 0.0555(12) 0.0938(15) 0.0049(11) 0.0603(14) 0.0016(11)
O7 0.0420(12) 0.0639(12) 0.0812(14) 0.0025(10) 0.0161(11) -0.0085(11)
O8 0.100(2) 0.1028(18) 0.0442(12) 0.0294(14) 0.0247(12) -0.0022(11)
O9 0.0691(15) 0.0465(11) 0.0740(13) -0.0050(10) 0.0189(11) 0.0124(10)
O10 0.0954(19) 0.0447(12) 0.1082(18) 0.0075(11) 0.0514(15) -0.0090(12)
O11 0.1077(19) 0.0542(12) 0.0867(15) 0.0084(12) 0.0645(14) 0.0221(11)
O12 0.0841(17) 0.0658(13) 0.0804(14) 0.0036(12) 0.0567(13) 0.0009(11)
Cl1 0.0747(6) 0.0325(3) 0.1065(6) -0.0005(3) 0.0282(5) -0.0128(4)
Cl2 0.0710(6) 0.0369(4) 0.1013(6) 0.0049(3) 0.0290(5) 0.0011(4)

loop_
_atom_type_symbol
_atom_type_description
_atom_type_scat_dispersion_real
_atom_type_scat_dispersion_imag
_atom_type_scat_source
C C 0.0033 0.0000 'International Tables Vol C Tables 4.2.6.8 and 6.1.1.4'
H H 0.0000 0.0000 'International Tables Vol C Tables 4.2.6.8 and 6.1.1.4'
N N 0.0061 0.0000 'International Tables Vol C Tables 4.2.6.8 and 6.1.1.4'
O O 0.0106 0.0000 'International Tables Vol C Tables 4.2.6.8 and 6.1.1.4'
Cl Cl 0.1484 0.0000 'International Tables Vol C Tables 4.2.6.8 and 6.1.1.4'

loop_
_geom_angle_atom_site_label_1
_geom_angle_atom_site_label_2
_geom_angle_atom_site_label_3
_geom_angle
N4 C1 C2 123.7(2)
N4 C1 C6 121.8(2)
C2 C1 C6 114.55(19)
C3 C2 C1 123.7(2)
C3 C2 N1 114.8(2)
C1 C2 N1 121.21(19)
C2 C3 C4 118.6(2)
C2 C3 H3 120.7
C4 C3 H3 120.7
C5 C4 C3 121.5(2)
C5 C4 N2 119.4(2)
C3 C4 N2 119.0(2)
C4 C5 C6 119.4(2)
C4 C5 H5 120.3
C6 C5 H5 120.3
C5 C6 C1 122.0(2)
C5 C6 N3 115.7(2)
C1 C6 N3 122.20(19)
C8 C7 H7A 109.5
C8 C7 H7B 109.5
H7A C7 H7B 109.5
C8 C7 H7C 109.5
H7A C7 H7C 109.5
H7B C7 H7C 109.5
N5 C8 C9 115.1(2)
N5 C8 C7 123.2(2)
C9 C8 C7 121.7(2)
C14 C9 C10 118.4(2)
C14 C9 C8 121.1(2)
C10 C9 C8 120.5(2)
C11 C10 C9 119.7(2)
C11 C10 H10 120.1
C9 C10 H10 120.1
C12 C11 C10 122.3(2)
C12 C11 Cl1 119.4(2)
C10 C11 Cl1 118.3(2)
C11 C12 C13 118.3(3)
C11 C12 H12 120.8
C13 C12 H12 120.8
C12 C13 C14 120.9(3)
C12 C13 H13 119.5
C14 C13 H13 119.5
C13 C14 C9 120.3(2)
C13 C14 H14 119.8
C9 C14 H14 119.8
N9 C15 C20 122.2(2)
N9 C15 C16 123.5(2)
C20 C15 C16 114.3(2)
C17 C16 C15 123.1(2)
C17 C16 N6 114.7(2)
C15 C16 N6 122.0(2)
C16 C17 C18 119.1(2)
C16 C17 H17 120.4
C18 C17 H17 120.4
C19 C18 C17 121.5(2)
C19 C18 N7 119.0(2)
C17 C18 N7 119.5(2)
C18 C19 C20 118.9(2)
C18 C19 H19 120.6
C20 C19 H19 120.6
C19 C20 C15 123.0(2)
C19 C20 N8 115.2(2)
C15 C20 N8 121.8(2)
C22 C21 H21A 109.5
C22 C21 H21B 109.5
H21A C21 H21B 109.5
C22 C21 H21C 109.5
H21A C21 H21C 109.5
H21B C21 H21C 109.5
N10 C22 C23 116.0(2)
N10 C22 C21 123.7(2)
C23 C22 C21 120.2(2)
C24 C23 C28 118.2(2)
C24 C23 C22 120.3(2)
C28 C23 C22 121.4(2)
C25 C24 C23 120.1(3)
C25 C24 H24 120.0
C23 C24 H24 120.0
C26 C25 C24 121.8(2)
C26 C25 Cl2 119.4(2)
C24 C25 Cl2 118.8(2)
C25 C26 C27 118.7(3)
C25 C26 H26 120.7
C27 C26 H26 120.7
C28 C27 C26 120.7(3)
C28 C27 H27 119.6
C26 C27 H27 119.6
C27 C28 C23 120.5(2)
C27 C28 H28 119.8
C23 C28 H28 119.8
O1 N1 O2 125.1(2)
O1 N1 C2 116.9(2)
O2 N1 C2 117.9(2)
O3 N2 O4 124.2(2)
O3 N2 C4 117.8(2)
O4 N2 C4 118.0(2)
O6 N3 O5 122.2(2)
O6 N3 C6 119.1(2)
O5 N3 C6 118.7(2)
C1 N4 N5 121.3(2)
C1 N4 H4 119.3
N5 N4 H4 119.3
C8 N5 N4 114.8(2)
O8 N6 O7 123.6(2)
O8 N6 C16 117.7(2)
O7 N6 C16 118.5(2)
O10 N7 O9 124.4(2)
O10 N7 C18 118.3(2)
O9 N7 C18 117.3(2)
O12 N8 O11 122.4(2)
O12 N8 C20 118.9(2)
O11 N8 C20 118.7(2)
C15 N9 N10 122.7(2)
C15 N9 H9 118.7
N10 N9 H9 118.7
C22 N10 N9 115.5(2)

loop_
_geom_bond_atom_site_label_1
_geom_bond_atom_site_label_2
_geom_bond_distance
_geom_bond_publ_flag
C1 N4 1.350(3) y
C1 C2 1.413(3) y
C1 C6 1.417(3) y
C2 C3 1.363(3) y
C2 N1 1.483(3) ?
C3 C4 1.382(3) y
C3 H3 0.9300 ?
C4 C5 1.362(3) y
C4 N2 1.458(3) ?
C5 C6 1.389(3) y
C5 H5 0.9300 ?
C6 N3 1.451(3) ?
C7 C8 1.498(4) ?
C7 H7A 0.9600 ?
C7 H7B 0.9600 ?
C7 H7C 0.9600 ?
C8 N5 1.295(3) y
C8 C9 1.487(3) ?
C9 C14 1.396(4) ?
C9 C10 1.397(3) ?
C10 C11 1.377(4) ?
C10 H10 0.9300 ?
C11 C12 1.369(4) ?
C11 Cl1 1.741(2) ?
C12 C13 1.382(4) ?
C12 H12 0.9300 ?
C13 C14 1.387(4) ?
C13 H13 0.9300 ?
C14 H14 0.9300 ?
C15 N9 1.349(3) y
C15 C16 1.423(3) y
C15 C20 1.413(3) y
C16 C17 1.364(3) y
C16 N6 1.473(3) ?
C17 C18 1.376(3) y
C17 H17 0.9300 ?
C18 C19 1.368(3) y
C18 N7 1.458(3) ?
C19 C20 1.381(3) y
C19 H19 0.9300 ?
C20 N8 1.462(3) ?
C21 C22 1.500(4) ?
C21 H21A 0.9600 ?
C21 H21B 0.9600 ?
C21 H21C 0.9600 ?
C22 N10 1.287(3) y
C22 C23 1.481(4) ?
C23 C24 1.391(3) ?
C23 C28 1.401(4) ?
C24 C25 1.377(4) ?
C24 H24 0.9300 ?
C25 C26 1.370(4) ?
C25 Cl2 1.744(3) ?
C26 C27 1.382(4) ?
C26 H26 0.9300 ?
C27 C28 1.381(4) ?
C27 H27 0.9300 ?
C28 H28 0.9300 ?
N1 O1 1.207(3) ?
N1 O2 1.212(3) ?
N2 O3 1.216(3) ?
N2 O4 1.219(3) ?
N3 O6 1.214(3) ?
N3 O5 1.241(3) ?
N4 N5 1.376(3) ?
N4 H4 0.8600 ?
N6 O8 1.204(3) ?
N6 O7 1.205(3) ?
N7 O10 1.215(3) ?
N7 O9 1.224(3) ?
N8 O12 1.206(3) ?
N8 O11 1.236(3) ?
N9 N10 1.366(3) ?
N9 H9 0.8600 ?

loop_
_geom_contact_atom_site_label_1
_geom_contact_atom_site_label_2
_geom_contact_distance
_geom_contact_site_symmetry_2
_geom_contact_publ_flag
Cl2 N7 3.430(3) 3_766 yes
C25 C19 3.420(4) 3_766 yes
C27 N8 3.361(4) 3_766 yes
N4 O2 3.029(3) 4_575 yes

loop_
_geom_hbond_atom_site_label_D
_geom_hbond_atom_site_label_H
_geom_hbond_atom_site_label_A
_geom_hbond_distance_DH
_geom_hbond_distance_HA
_geom_hbond_distance_DA
_geom_hbond_angle_DHA
N4 H4 O5 0.86 1.95 2.590(3) 130
N9 H9 O11 0.86 1.94 2.590(3) 131
